data_4109979
loop_
_publ_author_name
'R. John Errington'
'Sagar S. Petkar'
'Paul S. Middleton'
'William McFarlane'
'William Clegg'
'Robert A. Coxall'
'Ross W. Harrington'

_publ_section_title
;
 Synthesis and Reactivity of the Methoxozirconium Pentatungstate
 (nBu4N)6[{(\m-MeO)ZrW5O18}2]: Insights into Proton-Transfer Reactions,
 Solution Dynamics, and Assembly of {ZrW5O18}2- Building Blocks
;
_journal_name_full 'Journal of the American Chemical Society'
_journal_page_first 12181
_journal_page_last 12196
_journal_paper_doi 10.1021/ja0725495
_journal_volume 129
_journal_year 2007
_chemical_formula_sum 'C57 H125 N3 O21 W5 Zr'
_chemical_formula_weight 2199.07
_chemical_name_systematic
;
 ?
;
_space_group_IT_number 4
_symmetry_cell_setting monoclinic
_symmetry_space_group_name_Hall 'P 2yb'
_symmetry_space_group_name_H-M 'P 1 21 1'
_atom_sites_solution_hydrogens geom
_atom_sites_solution_primary direct
_atom_sites_solution_secondary difmap
_audit_creation_method SHELXL-97
_cell_angle_alpha 90.00
_cell_angle_beta 90.054(2)
_cell_angle_gamma 90.00
_cell_formula_units_Z 4
_cell_length_a 16.9153(7)
_cell_length_b 24.9724(10)
_cell_length_c 17.9490(7)
_cell_measurement_reflns_used 22703
_cell_measurement_temperature 160(2)
_cell_measurement_theta_max 28.44
_cell_measurement_theta_min 2.3
_cell_volume 7581.9(5)
_computing_cell_refinement 'Bruker SAINT'
_computing_data_collection 'Bruker SMART'
_computing_data_reduction 'Bruker SAINT'
_computing_molecular_graphics 'Bruker SHELXTL'
_computing_publication_material 'Bruker SHELXTL and local programs'
_computing_structure_refinement 'Bruker SHELXTL'
_computing_structure_solution 'Bruker SHELXTL'
_diffrn_ambient_temperature 160(2)
_diffrn_measured_fraction_theta_full 0.998
_diffrn_measured_fraction_theta_max 0.932
_diffrn_measurement_device_type 'Bruker SMART 1K CCD diffractometer'
_diffrn_measurement_method '\w rotation with narrow frames'
_diffrn_radiation_monochromator graphite
_diffrn_radiation_source 'sealed tube'
_diffrn_radiation_type MoK\a
_diffrn_radiation_wavelength 0.71073
_diffrn_reflns_av_R_equivalents 0.0386
_diffrn_reflns_av_sigmaI/netI 0.0744
_diffrn_reflns_limit_h_max 21
_diffrn_reflns_limit_h_min -22
_diffrn_reflns_limit_k_max 32
_diffrn_reflns_limit_k_min -32
_diffrn_reflns_limit_l_max 23
_diffrn_reflns_limit_l_min -23
_diffrn_reflns_number 65021
_diffrn_reflns_theta_full 26.00
_diffrn_reflns_theta_max 28.44
_diffrn_reflns_theta_min 1.13
_diffrn_standards_number 0
_exptl_absorpt_coefficient_mu 7.752
_exptl_absorpt_correction_T_max 0.205
_exptl_absorpt_correction_T_min 0.147
_exptl_absorpt_correction_type multi-scan
_exptl_crystal_colour colourless
_exptl_crystal_density_diffrn 1.926
_exptl_crystal_description block
_exptl_crystal_F_000 4264
_exptl_crystal_size_max 0.40
_exptl_crystal_size_mid 0.36
_exptl_crystal_size_min 0.30
_refine_diff_density_max 1.307
_refine_diff_density_min -1.637
_refine_diff_density_rms 0.196
_refine_ls_abs_structure_details 'Flack H D (1983), Acta Cryst. A39, 876-881'
_refine_ls_abs_structure_Flack 0.012(5)
_refine_ls_extinction_method none
_refine_ls_goodness_of_fit_ref 1.017
_refine_ls_hydrogen_treatment constr
_refine_ls_matrix_type full
_refine_ls_number_parameters 1539
_refine_ls_number_reflns 34101
_refine_ls_number_restraints 2479
_refine_ls_restrained_S_all 1.011
_refine_ls_R_factor_all 0.0541
_refine_ls_R_factor_gt 0.0351
_refine_ls_shift/su_max 0.018
_refine_ls_shift/su_mean 0.001
_refine_ls_structure_factor_coef Fsqd
_refine_ls_weighting_details 'calc w=1/[\s^2^(Fo^2^)+(0.0111P)^2^+0.0000P] where P=(Fo^2^+2Fc^2^)/3'
_refine_ls_weighting_scheme calc
_refine_ls_wR_factor_gt 0.0617
_refine_ls_wR_factor_ref 0.0677
_reflns_number_gt 28562
_reflns_number_total 34101
_reflns_threshold_expression I>2\s(I)
_cod_data_source_file ja0725495si20070418_010810_7.cif
_cod_data_source_block rje278_anion7
_cod_original_sg_symbol_H-M 'P 21'
_cod_database_code 4109979

loop_
_symmetry_equiv_pos_as_xyz
'x, y, z'
'-x, y+1/2, -z'

loop_
_atom_site_label
_atom_site_type_symbol
_atom_site_fract_x
_atom_site_fract_y
_atom_site_fract_z
_atom_site_U_iso_or_equiv
_atom_site_adp_type
_atom_site_occupancy
_atom_site_symmetry_multiplicity
_atom_site_calc_flag
_atom_site_refinement_flags
W1A W 1.11905(3) 0.507587(18) -0.01038(2) 0.01609(10) Uani 1 1 d .
W2A W 0.96644(3) 0.475803(17) 0.09706(2) 0.01632(10) Uani 1 1 d .
W3A W 1.01946(3) 0.601574(17) 0.08079(3) 0.01913(10) Uani 1 1 d .
W4A W 1.00415(3) 0.592429(18) -0.10273(3) 0.02017(11) Uani 1 1 d .
W5A W 0.95042(3) 0.466222(18) -0.08549(2) 0.01884(10) Uani 1 1 d .
Zr6A Zr 0.84750(6) 0.56173(5) 0.00433(6) 0.0212(2) Uani 1 1 d .
O1A O 1.2158(4) 0.4892(3) -0.0160(4) 0.0208(18) Uani 1 1 d .
O2A O 0.9563(4) 0.4321(3) 0.1705(4) 0.0239(18) Uani 1 1 d .
O3A O 1.0487(5) 0.6504(3) 0.1403(5) 0.033(2) Uani 1 1 d .
O4A O 1.0241(5) 0.6333(3) -0.1757(4) 0.031(2) Uani 1 1 d .
O5A O 0.9293(5) 0.4162(3) -0.1479(4) 0.029(2) Uani 1 1 d .
O6A O 0.9825(5) 0.5347(3) -0.0034(4) 0.0167(16) Uani 1 1 d .
O12A O 1.0780(4) 0.4660(3) 0.0708(4) 0.0198(17) Uani 1 1 d .
O13A O 1.1207(4) 0.5679(3) 0.0563(4) 0.0213(17) Uani 1 1 d .
O14A O 1.1066(4) 0.5587(3) -0.0884(4) 0.0203(18) Uani 1 1 d .
O15A O 1.0654(4) 0.4578(3) -0.0740(4) 0.0184(17) Uani 1 1 d .
O23A O 1.0040(4) 0.5417(3) 0.1438(4) 0.0249(19) Uani 1 1 d .
O25A O 0.9450(4) 0.4319(3) 0.0111(4) 0.0167(17) Uani 1 1 d .
O26A O 0.8666(4) 0.5062(3) 0.0897(4) 0.0180(17) Uani 1 1 d .
O34A O 1.0301(5) 0.6350(3) -0.0179(4) 0.0234(19) Uani 1 1 d .
O36A O 0.9121(4) 0.6124(3) 0.0756(4) 0.0225(18) Uani 1 1 d .
O45A O 0.9782(4) 0.5254(3) -0.1509(4) 0.0215(17) Uani 1 1 d .
O46A O 0.8982(5) 0.6035(3) -0.0837(4) 0.0256(19) Uani 1 1 d .
O56A O 0.8525(4) 0.4972(3) -0.0692(4) 0.0222(18) Uani 1 1 d .
O61A O 0.7273(5) 0.5325(3) 0.0233(5) 0.041(2) Uani 1 1 d .
O62A O 0.7695(5) 0.6331(4) -0.0044(5) 0.048(3) Uani 1 1 d .
C1A C 0.5947(7) 0.5079(7) 0.0360(9) 0.068(5) Uani 1 1 d .
H1A1 H 0.6199 0.4734 0.0472 0.102 Uiso 1 1 calc R
H1A2 H 0.5593 0.5037 -0.0068 0.102 Uiso 1 1 calc R
H1A3 H 0.5642 0.5197 0.0794 0.102 Uiso 1 1 calc R
C2A C 0.6565(7) 0.5484(5) 0.0184(8) 0.037(3) Uani 1 1 d .
C3A C 0.6364(7) 0.6009(6) 0.0005(7) 0.039(3) Uani 1 1 d .
H3A H 0.5824 0.6101 -0.0062 0.047 Uiso 1 1 calc R
C4A C 0.6953(8) 0.6406(6) -0.0079(7) 0.042(4) Uani 1 1 d .
C5A C 0.6730(9) 0.6994(6) -0.0278(11) 0.085(7) Uani 1 1 d .
H5A1 H 0.7211 0.7210 -0.0317 0.127 Uiso 1 1 calc R
H5A2 H 0.6389 0.7141 0.0113 0.127 Uiso 1 1 calc R
H5A3 H 0.6448 0.7000 -0.0755 0.127 Uiso 1 1 calc R
W1B W 0.61923(3) 0.526601(18) 0.50307(2) 0.01686(10) Uani 1 1 d .
W2B W 0.46559(3) 0.560514(17) 0.39802(2) 0.01545(10) Uani 1 1 d .
W3B W 0.51984(3) 0.434353(17) 0.40836(2) 0.01590(10) Uani 1 1 d .
W4B W 0.50485(3) 0.439341(17) 0.59224(2) 0.01664(10) Uani 1 1 d .
W5B W 0.45084(3) 0.565621(18) 0.58147(2) 0.01838(10) Uani 1 1 d .
Zr6B Zr 0.34841(6) 0.47197(4) 0.48641(6) 0.0163(2) Uani 1 1 d .
O1B O 0.7178(5) 0.5440(3) 0.5086(4) 0.027(2) Uani 1 1 d .
O2B O 0.4560(4) 0.6063(3) 0.3260(4) 0.0264(19) Uani 1 1 d .
O3B O 0.5493(5) 0.3867(3) 0.3458(4) 0.0265(19) Uani 1 1 d .
O4B O 0.5254(5) 0.3964(3) 0.6647(4) 0.028(2) Uani 1 1 d .
O5B O 0.4305(5) 0.6146(3) 0.6443(4) 0.032(2) Uani 1 1 d .
O6B O 0.4820(5) 0.4999(3) 0.4941(3) 0.0110(14) Uani 1 1 d .
O12B O 0.5771(4) 0.5701(3) 0.4252(4) 0.0204(18) Uani 1 1 d .
O13B O 0.6204(4) 0.4693(3) 0.4327(4) 0.0155(16) Uani 1 1 d .
O14B O 0.6088(4) 0.4728(3) 0.5772(4) 0.0173(17) Uani 1 1 d .
O15B O 0.5650(4) 0.5739(3) 0.5699(4) 0.0200(18) Uani 1 1 d .
O23B O 0.5024(4) 0.4971(3) 0.3477(4) 0.0198(17) Uani 1 1 d .
O25B O 0.4448(5) 0.6027(3) 0.4865(4) 0.0215(18) Uani 1 1 d .
O26B O 0.3669(5) 0.5298(3) 0.4047(4) 0.0221(18) Uani 1 1 d .
O34B O 0.5310(4) 0.3987(3) 0.5039(4) 0.0189(18) Uani 1 1 d .
O36B O 0.4102(4) 0.4241(3) 0.4141(4) 0.0199(18) Uani 1 1 d .
O45B O 0.4785(4) 0.5049(3) 0.6427(4) 0.0174(16) Uani 1 1 d .
O46B O 0.3994(4) 0.4289(3) 0.5746(4) 0.0174(17) Uani 1 1 d .
O56B O 0.3533(4) 0.5345(3) 0.5629(4) 0.0236(18) Uani 1 1 d .
O61B O 0.2278(5) 0.5005(3) 0.4696(5) 0.036(2) Uani 1 1 d .
O62B O 0.2724(5) 0.4013(4) 0.4938(4) 0.029(2) Uani 1 1 d .
C1B C 0.0897(8) 0.5198(6) 0.4698(10) 0.071(5) Uani 1 1 d .
H1B1 H 0.1100 0.5545 0.4530 0.106 Uiso 1 1 calc R
H1B2 H 0.0608 0.5245 0.5166 0.106 Uiso 1 1 calc R
H1B3 H 0.0541 0.5051 0.4319 0.106 Uiso 1 1 calc R
C2B C 0.1586(7) 0.4814(6) 0.4821(7) 0.035(3) Uani 1 1 d .
C3B C 0.1436(7) 0.4299(6) 0.5060(6) 0.037(3) Uani 1 1 d .
H3B H 0.0921 0.4208 0.5228 0.044 Uiso 1 1 calc R
C4B C 0.2003(8) 0.3922(6) 0.5061(7) 0.037(4) Uani 1 1 d .
C5B C 0.1781(9) 0.3344(6) 0.5198(10) 0.066(5) Uani 1 1 d .
H5B1 H 0.2259 0.3122 0.5190 0.098 Uiso 1 1 calc R
H5B2 H 0.1417 0.3223 0.4808 0.098 Uiso 1 1 calc R
H5B3 H 0.1524 0.3312 0.5685 0.098 Uiso 1 1 calc R
N1 N 0.9508(5) 0.7887(3) 0.0024(4) 0.027(2) Uani 1 1 d DU
C111 C 1.0239(6) 0.8089(4) 0.0423(7) 0.036(3) Uani 1 1 d DU
H11A H 1.0468 0.8386 0.0129 0.043 Uiso 1 1 calc R
H11B H 1.0077 0.8237 0.0911 0.043 Uiso 1 1 calc R
C112 C 1.0874(7) 0.7679(4) 0.0554(8) 0.053(4) Uani 1 1 d DU
H11C H 1.1108 0.7570 0.0072 0.064 Uiso 1 1 calc R
H11D H 1.0642 0.7357 0.0791 0.064 Uiso 1 1 calc R
C113 C 1.1514(9) 0.7910(6) 0.1055(11) 0.101(7) Uani 1 1 d DU
H11E H 1.1765 0.8218 0.0801 0.122 Uiso 1 1 calc R
H11F H 1.1269 0.8043 0.1520 0.122 Uiso 1 1 calc R
C114 C 1.2128(10) 0.7510(8) 0.1244(13) 0.145(11) Uani 1 1 d DU
H11G H 1.2539 0.7679 0.1549 0.218 Uiso 1 1 calc R
H11H H 1.2365 0.7371 0.0784 0.218 Uiso 1 1 calc R
H11I H 1.1888 0.7215 0.1522 0.218 Uiso 1 1 calc R
C121 C 0.9091(6) 0.7457(4) 0.0472(5) 0.028(3) Uani 1 1 d DU
H12A H 0.8579 0.7378 0.0227 0.034 Uiso 1 1 calc R
H12B H 0.9413 0.7126 0.0450 0.034 Uiso 1 1 calc R
C122 C 0.8932(8) 0.7586(5) 0.1282(5) 0.047(4) Uani 1 1 d DU
H12C H 0.9445 0.7613 0.1547 0.057 Uiso 1 1 calc R
H12D H 0.8673 0.7941 0.1311 0.057 Uiso 1 1 calc R
C123 C 0.8428(8) 0.7187(5) 0.1673(6) 0.044(3) Uani 1 1 d DU
H12E H 0.8674 0.6829 0.1619 0.053 Uiso 1 1 calc R
H12F H 0.7907 0.7174 0.1422 0.053 Uiso 1 1 calc R
C124 C 0.8297(10) 0.7291(6) 0.2483(6) 0.061(5) Uani 1 1 d DU
H12G H 0.7968 0.7005 0.2694 0.092 Uiso 1 1 calc R
H12H H 0.8029 0.7636 0.2546 0.092 Uiso 1 1 calc R
H12I H 0.8807 0.7299 0.2742 0.092 Uiso 1 1 calc R
C131 C 0.8951(6) 0.8357(4) -0.0100(6) 0.031(3) Uani 1 1 d DU
H13A H 0.8754 0.8478 0.0392 0.037 Uiso 1 1 calc R
H13B H 0.9259 0.8656 -0.0317 0.037 Uiso 1 1 calc R
C132 C 0.8252(7) 0.8252(5) -0.0594(8) 0.061(4) Uani 1 1 d DU
H13C H 0.8432 0.8244 -0.1118 0.073 Uiso 1 1 calc R
H13D H 0.8035 0.7894 -0.0474 0.073 Uiso 1 1 calc R
C133 C 0.7614(7) 0.8653(6) -0.0523(8) 0.065(4) Uani 1 1 d DU
H13E H 0.7249 0.8616 -0.0951 0.078 Uiso 1 1 calc R
H13F H 0.7848 0.9016 -0.0545 0.078 Uiso 1 1 calc R
C134 C 0.7150(10) 0.8598(8) 0.0190(8) 0.096(6) Uani 1 1 d DU
H13G H 0.6759 0.8886 0.0221 0.144 Uiso 1 1 calc R
H13H H 0.7511 0.8620 0.0616 0.144 Uiso 1 1 calc R
H13I H 0.6879 0.8251 0.0195 0.144 Uiso 1 1 calc R
C141 C 0.9717(7) 0.7629(4) -0.0721(5) 0.038(3) Uani 1 1 d DU
H14A H 1.0036 0.7304 -0.0624 0.045 Uiso 1 1 calc R
H14B H 0.9221 0.7513 -0.0967 0.045 Uiso 1 1 calc R
C142 C 1.0169(7) 0.7986(4) -0.1258(5) 0.036(3) Uani 1 1 d DU
H14C H 0.9919 0.8344 -0.1276 0.044 Uiso 1 1 calc R
H14D H 1.0719 0.8031 -0.1078 0.044 Uiso 1 1 calc R
C143 C 1.0181(7) 0.7746(5) -0.2033(5) 0.043(3) Uani 1 1 d DU
H14E H 1.0354 0.7369 -0.1999 0.052 Uiso 1 1 calc R
H14F H 0.9637 0.7750 -0.2237 0.052 Uiso 1 1 calc R
C144 C 1.0714(8) 0.8039(5) -0.2557(7) 0.051(4) Uani 1 1 d DU
H14G H 1.0700 0.7865 -0.3046 0.077 Uiso 1 1 calc R
H14H H 1.1256 0.8032 -0.2363 0.077 Uiso 1 1 calc R
H14I H 1.0537 0.8411 -0.2605 0.077 Uiso 1 1 calc R
N2 N 0.4609(5) 0.2479(4) 0.4915(4) 0.030(2) Uani 1 1 d DU
C211 C 0.4087(7) 0.1991(4) 0.5055(7) 0.045(3) Uani 1 1 d DU
H21A H 0.3945 0.1828 0.4571 0.054 Uiso 1 1 calc R
H21B H 0.4392 0.1723 0.5342 0.054 Uiso 1 1 calc R
C212 C 0.3334(8) 0.2122(6) 0.5477(11) 0.109(8) Uani 1 1 d DU
H21C H 0.3464 0.2189 0.6007 0.131 Uiso 1 1 calc R
H21D H 0.3099 0.2454 0.5270 0.131 Uiso 1 1 calc R
C213 C 0.2757(8) 0.1686(6) 0.5428(15) 0.161(12) Uani 1 1 d DU
H21E H 0.3018 0.1390 0.5157 0.193 Uiso 1 1 calc R
H21F H 0.2667 0.1558 0.5943 0.193 Uiso 1 1 calc R
C214 C 0.1991(13) 0.1754(8) 0.5095(12) 0.173(14) Uani 1 1 d DU
H21G H 0.1710 0.1411 0.5098 0.260 Uiso 1 1 calc R
H21H H 0.2052 0.1878 0.4581 0.260 Uiso 1 1 calc R
H21I H 0.1689 0.2019 0.5380 0.260 Uiso 1 1 calc R
C221 C 0.4202(7) 0.2908(4) 0.4458(6) 0.037(3) Uani 1 1 d DU
H22A H 0.4570 0.3213 0.4400 0.045 Uiso 1 1 calc R
H22B H 0.3737 0.3038 0.4740 0.045 Uiso 1 1 calc R
C222 C 0.3930(9) 0.2732(5) 0.3691(6) 0.055(4) Uani 1 1 d DU
H22C H 0.4398 0.2643 0.3384 0.067 Uiso 1 1 calc R
H22D H 0.3605 0.2404 0.3739 0.067 Uiso 1 1 calc R
C223 C 0.3456(10) 0.3158(5) 0.3307(7) 0.069(5) Uani 1 1 d DU
H22E H 0.3768 0.3493 0.3297 0.083 Uiso 1 1 calc R
H22F H 0.2971 0.3227 0.3600 0.083 Uiso 1 1 calc R
C224 C 0.3221(11) 0.3016(6) 0.2519(7) 0.088(6) Uani 1 1 d DU
H22G H 0.2928 0.3314 0.2298 0.132 Uiso 1 1 calc R
H22H H 0.2887 0.2695 0.2525 0.132 Uiso 1 1 calc R
H22I H 0.3697 0.2945 0.2224 0.132 Uiso 1 1 calc R
C231 C 0.5340(6) 0.2283(4) 0.4497(7) 0.043(3) Uani 1 1 d DU
H23A H 0.5603 0.2004 0.4802 0.051 Uiso 1 1 calc R
H23B H 0.5165 0.2110 0.4028 0.051 Uiso 1 1 calc R
C232 C 0.5935(7) 0.2702(4) 0.4310(8) 0.055(4) Uani 1 1 d DU
H23C H 0.6066 0.2907 0.4766 0.065 Uiso 1 1 calc R
H23D H 0.5704 0.2953 0.3944 0.065 Uiso 1 1 calc R
C233 C 0.6680(8) 0.2465(6) 0.3994(10) 0.092(7) Uani 1 1 d DU
H23E H 0.6551 0.2268 0.3531 0.110 Uiso 1 1 calc R
H23F H 0.6902 0.2205 0.4355 0.110 Uiso 1 1 calc R
C234 C 0.7295(10) 0.2884(7) 0.3823(11) 0.120(9) Uani 1 1 d DU
H23G H 0.7763 0.2712 0.3610 0.180 Uiso 1 1 calc R
H23H H 0.7441 0.3071 0.4283 0.180 Uiso 1 1 calc R
H23I H 0.7079 0.3142 0.3465 0.180 Uiso 1 1 calc R
C241 C 0.4841(7) 0.2730(4) 0.5655(5) 0.031(3) Uani 1 1 d DU
H24A H 0.5134 0.3065 0.5553 0.038 Uiso 1 1 calc R
H24B H 0.4352 0.2828 0.5925 0.038 Uiso 1 1 calc R
C242 C 0.5340(8) 0.2385(4) 0.6160(6) 0.041(3) Uani 1 1 d DU
H24C H 0.5083 0.2031 0.6220 0.050 Uiso 1 1 calc R
H24D H 0.5863 0.2327 0.5927 0.050 Uiso 1 1 calc R
C243 C 0.5452(8) 0.2634(5) 0.6910(6) 0.054(4) Uani 1 1 d DU
H24E H 0.5657 0.3002 0.6836 0.065 Uiso 1 1 calc R
H24F H 0.4927 0.2666 0.7149 0.065 Uiso 1 1 calc R
C244 C 0.5985(9) 0.2352(5) 0.7432(8) 0.067(5) Uani 1 1 d DU
H24G H 0.6020 0.2554 0.7899 0.100 Uiso 1 1 calc R
H24H H 0.6513 0.2322 0.7210 0.100 Uiso 1 1 calc R
H24I H 0.5777 0.1993 0.7533 0.100 Uiso 1 1 calc R
N3 N -0.2106(5) 0.5004(3) 0.2930(5) 0.042(2) Uani 1 1 d DU
C311 C -0.2832(7) 0.5370(5) 0.2989(7) 0.050(4) Uani 1 1 d DU
H31A H -0.3305 0.5144 0.3068 0.060 Uiso 1 1 calc R
H31B H -0.2769 0.5600 0.3435 0.060 Uiso 1 1 calc R
C312 C -0.2978(8) 0.5726(6) 0.2321(8) 0.079(6) Uani 1 1 d DU
H31C H -0.3042 0.5506 0.1867 0.095 Uiso 1 1 calc R
H31D H -0.2524 0.5971 0.2246 0.095 Uiso 1 1 calc R
C313 C -0.3724(9) 0.6047(8) 0.2466(10) 0.125(10) Uani 1 1 d DU
H31E H -0.4180 0.5799 0.2437 0.151 Uiso 1 1 calc R
H31F H -0.3700 0.6183 0.2984 0.151 Uiso 1 1 calc R
C314 C -0.3880(12) 0.6490(7) 0.1983(11) 0.118(8) Uani 1 1 d DU
H31G H -0.4358 0.6676 0.2149 0.177 Uiso 1 1 calc R
H31H H -0.3956 0.6360 0.1473 0.177 Uiso 1 1 calc R
H31I H -0.3431 0.6738 0.1996 0.177 Uiso 1 1 calc R
C321 C -0.1363(6) 0.5317(4) 0.2757(6) 0.035(3) Uani 1 1 d DU
H32A H -0.1435 0.5496 0.2269 0.043 Uiso 1 1 calc R
H32B H -0.0920 0.5061 0.2704 0.043 Uiso 1 1 calc R
C322 C -0.1129(8) 0.5738(5) 0.3325(7) 0.061(4) Uani 1 1 d DU
H32C H -0.1573 0.5991 0.3391 0.074 Uiso 1 1 calc R
H32D H -0.1033 0.5560 0.3810 0.074 Uiso 1 1 calc R
C323 C -0.0405(8) 0.6046(5) 0.3111(7) 0.055(4) Uani 1 1 d DU
H32E H -0.0499 0.6228 0.2629 0.067 Uiso 1 1 calc R
H32F H 0.0042 0.5795 0.3045 0.067 Uiso 1 1 calc R
C324 C -0.0184(11) 0.6463(6) 0.3697(10) 0.106(7) Uani 1 1 d DU
H32G H 0.0278 0.6666 0.3527 0.158 Uiso 1 1 calc R
H32H H -0.0059 0.6283 0.4167 0.158 Uiso 1 1 calc R
H32I H -0.0629 0.6709 0.3772 0.158 Uiso 1 1 calc R
C331 C -0.2059(7) 0.4717(5) 0.3682(6) 0.050(4) Uani 1 1 d DU
H33A H -0.1974 0.4990 0.4074 0.061 Uiso 1 1 calc R
H33B H -0.2576 0.4546 0.3780 0.061 Uiso 1 1 calc R
C332 C -0.1419(8) 0.4292(5) 0.3758(6) 0.054(4) Uani 1 1 d DU
H33C H -0.1565 0.3974 0.3459 0.065 Uiso 1 1 calc R
H33D H -0.0914 0.4434 0.3562 0.065 Uiso 1 1 calc R
C333 C -0.1316(10) 0.4132(6) 0.4556(7) 0.084(6) Uani 1 1 d DU
H33E H -0.1836 0.4031 0.4764 0.101 Uiso 1 1 calc R
H33F H -0.1119 0.4444 0.4842 0.101 Uiso 1 1 calc R
C334 C -0.0746(10) 0.3669(7) 0.4657(10) 0.111(8) Uani 1 1 d DU
H33G H -0.0700 0.3583 0.5188 0.166 Uiso 1 1 calc R
H33H H -0.0225 0.3770 0.4462 0.166 Uiso 1 1 calc R
H33I H -0.0943 0.3356 0.4386 0.166 Uiso 1 1 calc R
C341 C -0.2217(6) 0.4603(4) 0.2307(6) 0.039(3) Uani 1 1 d DU
H34A H -0.2226 0.4801 0.1829 0.047 Uiso 1 1 calc R
H34B H -0.1750 0.4364 0.2298 0.047 Uiso 1 1 calc R
C342 C -0.2947(6) 0.4260(5) 0.2345(7) 0.054(4) Uani 1 1 d DU
H34C H -0.3065 0.4178 0.2872 0.064 Uiso 1 1 calc R
H34D H -0.3400 0.4462 0.2137 0.064 Uiso 1 1 calc R
C343 C -0.2854(10) 0.3746(5) 0.1923(8) 0.084(5) Uani 1 1 d DU
H34E H -0.2437 0.3528 0.2164 0.101 Uiso 1 1 calc R
H34F H -0.3355 0.3542 0.1953 0.101 Uiso 1 1 calc R
C344 C -0.2648(11) 0.3824(8) 0.1135(8) 0.124(9) Uani 1 1 d DU
H34G H -0.2592 0.3475 0.0892 0.186 Uiso 1 1 calc R
H34H H -0.2147 0.4020 0.1101 0.186 Uiso 1 1 calc R
H34I H -0.3066 0.4030 0.0888 0.186 Uiso 1 1 calc R
N4 N 0.2897(5) 0.5375(3) 0.1995(4) 0.034(2) Uani 1 1 d DU
C411 C 0.2953(7) 0.5658(4) 0.1240(5) 0.035(3) Uani 1 1 d DU
H41A H 0.3041 0.5386 0.0847 0.042 Uiso 1 1 calc R
H41B H 0.2443 0.5837 0.1134 0.042 Uiso 1 1 calc R
C412 C 0.3610(7) 0.6071(5) 0.1201(6) 0.046(3) Uani 1 1 d DU
H41C H 0.3533 0.6341 0.1598 0.055 Uiso 1 1 calc R
H41D H 0.4126 0.5894 0.1285 0.055 Uiso 1 1 calc R
C413 C 0.3612(9) 0.6340(5) 0.0463(7) 0.058(4) Uani 1 1 d DU
H41E H 0.3075 0.6481 0.0362 0.069 Uiso 1 1 calc R
H41F H 0.3733 0.6071 0.0075 0.069 Uiso 1 1 calc R
C414 C 0.4199(9) 0.6793(6) 0.0405(9) 0.070(5) Uani 1 1 d DU
H41G H 0.4196 0.6934 -0.0104 0.105 Uiso 1 1 calc R
H41H H 0.4729 0.6660 0.0527 0.105 Uiso 1 1 calc R
H41I H 0.4053 0.7078 0.0754 0.105 Uiso 1 1 calc R
C421 C 0.3654(6) 0.5074(5) 0.2169(5) 0.038(3) Uani 1 1 d DU
H42A H 0.3600 0.4908 0.2667 0.046 Uiso 1 1 calc R
H42B H 0.4091 0.5337 0.2198 0.046 Uiso 1 1 calc R
C422 C 0.3885(7) 0.4638(5) 0.1614(7) 0.043(3) Uani 1 1 d DU
H42C H 0.3433 0.4392 0.1543 0.052 Uiso 1 1 calc R
H42D H 0.4005 0.4805 0.1126 0.052 Uiso 1 1 calc R
C423 C 0.4591(7) 0.4324(5) 0.1871(7) 0.050(4) Uani 1 1 d DU
H42E H 0.4469 0.4157 0.2358 0.060 Uiso 1 1 calc R
H42F H 0.5041 0.4572 0.1946 0.060 Uiso 1 1 calc R
C424 C 0.4832(9) 0.3893(6) 0.1329(8) 0.072(5) Uani 1 1 d DU
H42G H 0.5285 0.3696 0.1530 0.108 Uiso 1 1 calc R
H42H H 0.4979 0.4058 0.0853 0.108 Uiso 1 1 calc R
H42I H 0.4389 0.3647 0.1251 0.108 Uiso 1 1 calc R
C431 C 0.2185(7) 0.4998(4) 0.1918(6) 0.039(3) Uani 1 1 d DU
H43A H 0.1702 0.5216 0.1846 0.047 Uiso 1 1 calc R
H43B H 0.2257 0.4775 0.1467 0.047 Uiso 1 1 calc R
C432 C 0.2062(8) 0.4628(5) 0.2590(6) 0.051(4) Uani 1 1 d DU
H43C H 0.2545 0.4411 0.2671 0.061 Uiso 1 1 calc R
H43D H 0.1972 0.4847 0.3041 0.061 Uiso 1 1 calc R
C433 C 0.1366(8) 0.4260(6) 0.2470(7) 0.059(5) Uani 1 1 d DU
H43E H 0.0895 0.4483 0.2363 0.071 Uiso 1 1 calc R
H43F H 0.1471 0.4040 0.2022 0.071 Uiso 1 1 calc R
C434 C 0.1172(9) 0.3899(6) 0.3086(7) 0.068(5) Uani 1 1 d DU
H43G H 0.0711 0.3682 0.2952 0.102 Uiso 1 1 calc R
H43H H 0.1052 0.4110 0.3533 0.102 Uiso 1 1 calc R
H43I H 0.1624 0.3664 0.3187 0.102 Uiso 1 1 calc R
C441 C 0.2753(6) 0.5770(4) 0.2617(6) 0.035(3) Uani 1 1 d DU
H44A H 0.2712 0.5566 0.3089 0.042 Uiso 1 1 calc R
H44B H 0.3225 0.6002 0.2658 0.042 Uiso 1 1 calc R
C442 C 0.2040(8) 0.6124(6) 0.2555(9) 0.083(6) Uani 1 1 d DU
H44C H 0.2031 0.6288 0.2053 0.099 Uiso 1 1 calc R
H44D H 0.1559 0.5901 0.2606 0.099 Uiso 1 1 calc R
C443 C 0.2015(10) 0.6558(5) 0.3124(8) 0.078(5) Uani 1 1 d DU
H44E H 0.1470 0.6702 0.3132 0.094 Uiso 1 1 calc R
H44F H 0.2364 0.6851 0.2947 0.094 Uiso 1 1 calc R
C444 C 0.2248(18) 0.6433(10) 0.3924(9) 0.215(16) Uani 1 1 d DU
H44G H 0.2239 0.6763 0.4219 0.323 Uiso 1 1 calc R
H44H H 0.2781 0.6279 0.3933 0.323 Uiso 1 1 calc R
H44I H 0.1872 0.6175 0.4135 0.323 Uiso 1 1 calc R
N5 N 0.2213(5) 0.4913(3) 0.7419(4) 0.036(2) Uani 1 1 d DU
C511 C 0.2672(7) 0.4461(4) 0.7077(6) 0.043(3) Uani 1 1 d DU
H51A H 0.3126 0.4615 0.6803 0.052 Uiso 1 1 calc R
H51B H 0.2328 0.4282 0.6706 0.052 Uiso 1 1 calc R
C512 C 0.2982(8) 0.4041(4) 0.7605(7) 0.055(4) Uani 1 1 d DU
H51C H 0.3424 0.4195 0.7897 0.066 Uiso 1 1 calc R
H51D H 0.2558 0.3941 0.7958 0.066 Uiso 1 1 calc R
C513 C 0.3267(9) 0.3544(5) 0.7212(7) 0.067(5) Uani 1 1 d DU
H51E H 0.3698 0.3637 0.6863 0.081 Uiso 1 1 calc R
H51F H 0.2829 0.3384 0.6922 0.081 Uiso 1 1 calc R
C514 C 0.3565(9) 0.3144(6) 0.7784(9) 0.085(6) Uani 1 1 d DU
H51G H 0.3734 0.2815 0.7531 0.128 Uiso 1 1 calc R
H51H H 0.3139 0.3059 0.8135 0.128 Uiso 1 1 calc R
H51I H 0.4013 0.3298 0.8055 0.128 Uiso 1 1 calc R
C521 C 0.1430(5) 0.4721(5) 0.7746(5) 0.042(3) Uani 1 1 d DU
H52A H 0.1550 0.4483 0.8172 0.050 Uiso 1 1 calc R
H52B H 0.1148 0.5037 0.7947 0.050 Uiso 1 1 calc R
C522 C 0.0871(6) 0.4427(4) 0.7231(6) 0.037(3) Uani 1 1 d DU
H52C H 0.0327 0.4560 0.7318 0.044 Uiso 1 1 calc R
H52D H 0.1012 0.4513 0.6709 0.044 Uiso 1 1 calc R
C523 C 0.0877(8) 0.3827(4) 0.7326(8) 0.059(4) Uani 1 1 d DU
H52E H 0.1365 0.3680 0.7102 0.071 Uiso 1 1 calc R
H52F H 0.0882 0.3741 0.7864 0.071 Uiso 1 1 calc R
C524 C 0.0170(8) 0.3565(6) 0.6968(8) 0.071(4) Uani 1 1 d DU
H52G H 0.0200 0.3176 0.7041 0.106 Uiso 1 1 calc R
H52H H 0.0167 0.3645 0.6433 0.106 Uiso 1 1 calc R
H52I H -0.0315 0.3702 0.7196 0.106 Uiso 1 1 calc R
C531 C 0.2060(7) 0.5316(4) 0.6802(6) 0.047(3) Uani 1 1 d DU
H53A H 0.1805 0.5127 0.6382 0.056 Uiso 1 1 calc R
H53B H 0.2577 0.5451 0.6622 0.056 Uiso 1 1 calc R
C532 C 0.1551(8) 0.5795(5) 0.7005(7) 0.062(4) Uani 1 1 d DU
H53C H 0.0991 0.5684 0.7047 0.074 Uiso 1 1 calc R
H53D H 0.1721 0.5943 0.7492 0.074 Uiso 1 1 calc R
C533 C 0.1637(11) 0.6218(5) 0.6405(10) 0.099(7) Uani 1 1 d DU
H53E H 0.2197 0.6330 0.6374 0.119 Uiso 1 1 calc R
H53F H 0.1486 0.6062 0.5918 0.119 Uiso 1 1 calc R
C534 C 0.1134(15) 0.6698(7) 0.6557(14) 0.191(14) Uani 1 1 d DU
H53G H 0.1206 0.6961 0.6158 0.286 Uiso 1 1 calc R
H53H H 0.1289 0.6858 0.7034 0.286 Uiso 1 1 calc R
H53I H 0.0577 0.6590 0.6578 0.286 Uiso 1 1 calc R
C541 C 0.2661(6) 0.5177(5) 0.8051(6) 0.048(3) Uani 1 1 d DU
H54A H 0.2314 0.5450 0.8282 0.058 Uiso 1 1 calc R
H54B H 0.2775 0.4903 0.8434 0.058 Uiso 1 1 calc R
C542 C 0.3427(7) 0.5442(7) 0.7830(7) 0.080(6) Uani 1 1 d DU
H54C H 0.3756 0.5182 0.7553 0.096 Uiso 1 1 calc R
H54D H 0.3313 0.5746 0.7494 0.096 Uiso 1 1 calc R
C543 C 0.3882(10) 0.5641(8) 0.8496(10) 0.126(8) Uani 1 1 d DU
H54E H 0.4332 0.5861 0.8322 0.152 Uiso 1 1 calc R
H54F H 0.3534 0.5873 0.8799 0.152 Uiso 1 1 calc R
C544 C 0.4185(11) 0.5200(9) 0.8967(11) 0.144(10) Uani 1 1 d DU
H54G H 0.4490 0.5350 0.9382 0.217 Uiso 1 1 calc R
H54H H 0.4526 0.4967 0.8668 0.217 Uiso 1 1 calc R
H54I H 0.3740 0.4992 0.9163 0.217 Uiso 1 1 calc R
N6 N 0.7299(4) 0.4644(3) 0.7526(4) 0.037(2) Uani 1 1 d DU
C611 C 0.7254(6) 0.4380(5) 0.8294(5) 0.041(3) Uani 1 1 d DU
H61A H 0.7695 0.4122 0.8341 0.050 Uiso 1 1 calc R
H61B H 0.7330 0.4660 0.8679 0.050 Uiso 1 1 calc R
C612 C 0.6487(7) 0.4090(5) 0.8452(6) 0.051(4) Uani 1 1 d DU
H61C H 0.6392 0.3819 0.8060 0.061 Uiso 1 1 calc R
H61D H 0.6044 0.4349 0.8440 0.061 Uiso 1 1 calc R
C613 C 0.6512(8) 0.3816(6) 0.9211(7) 0.068(4) Uani 1 1 d DU
H61E H 0.6973 0.3573 0.9229 0.082 Uiso 1 1 calc R
H61F H 0.6585 0.4091 0.9603 0.082 Uiso 1 1 calc R
C614 C 0.5772(9) 0.3502(6) 0.9372(9) 0.093(6) Uani 1 1 d DU
H61G H 0.5816 0.3334 0.9864 0.140 Uiso 1 1 calc R
H61H H 0.5704 0.3224 0.8992 0.140 Uiso 1 1 calc R
H61I H 0.5315 0.3743 0.9365 0.140 Uiso 1 1 calc R
C621 C 0.6623(6) 0.5042(4) 0.7434(6) 0.039(3) Uani 1 1 d DU
H62A H 0.6690 0.5228 0.6950 0.047 Uiso 1 1 calc R
H62B H 0.6121 0.4840 0.7410 0.047 Uiso 1 1 calc R
C622 C 0.6552(8) 0.5461(5) 0.8038(6) 0.053(4) Uani 1 1 d DU
H62C H 0.7077 0.5622 0.8132 0.063 Uiso 1 1 calc R
H62D H 0.6372 0.5289 0.8505 0.063 Uiso 1 1 calc R
C623 C 0.5966(8) 0.5901(5) 0.7815(8) 0.061(4) Uani 1 1 d DU
H62E H 0.5487 0.5730 0.7605 0.073 Uiso 1 1 calc R
H62F H 0.5806 0.6099 0.8268 0.073 Uiso 1 1 calc R
C624 C 0.6286(8) 0.6295(6) 0.7254(8) 0.068(4) Uani 1 1 d DU
H62G H 0.5882 0.6565 0.7144 0.102 Uiso 1 1 calc R
H62H H 0.6427 0.6105 0.6795 0.102 Uiso 1 1 calc R
H62I H 0.6757 0.6470 0.7459 0.102 Uiso 1 1 calc R
C631 C 0.8096(6) 0.4920(4) 0.7484(6) 0.040(3) Uani 1 1 d DU
H63A H 0.8517 0.4645 0.7514 0.047 Uiso 1 1 calc R
H63B H 0.8154 0.5158 0.7922 0.047 Uiso 1 1 calc R
C632 C 0.8221(7) 0.5250(6) 0.6778(7) 0.060(4) Uani 1 1 d DU
H63C H 0.8026 0.5044 0.6343 0.072 Uiso 1 1 calc R
H63D H 0.7906 0.5583 0.6812 0.072 Uiso 1 1 calc R
C633 C 0.9075(7) 0.5392(6) 0.6658(8) 0.069(5) Uani 1 1 d DU
H63E H 0.9387 0.5057 0.6628 0.082 Uiso 1 1 calc R
H63F H 0.9267 0.5596 0.7096 0.082 Uiso 1 1 calc R
C634 C 0.9224(9) 0.5718(7) 0.5965(8) 0.093(6) Uani 1 1 d DU
H63G H 0.9791 0.5791 0.5920 0.140 Uiso 1 1 calc R
H63H H 0.8934 0.6057 0.5998 0.140 Uiso 1 1 calc R
H63I H 0.9042 0.5518 0.5528 0.140 Uiso 1 1 calc R
C641 C 0.7209(6) 0.4228(4) 0.6922(6) 0.041(3) Uani 1 1 d DU
H64A H 0.7237 0.4416 0.6437 0.049 Uiso 1 1 calc R
H64B H 0.6671 0.4076 0.6963 0.049 Uiso 1 1 calc R
C642 C 0.7785(8) 0.3765(5) 0.6893(9) 0.078(5) Uani 1 1 d DU
H64C H 0.7731 0.3542 0.7346 0.093 Uiso 1 1 calc R
H64D H 0.8334 0.3901 0.6869 0.093 Uiso 1 1 calc R
C643 C 0.7603(14) 0.3427(6) 0.6195(9) 0.149(11) Uani 1 1 d DU
H64E H 0.7032 0.3338 0.6199 0.179 Uiso 1 1 calc R
H64F H 0.7701 0.3652 0.5750 0.179 Uiso 1 1 calc R
C644 C 0.8056(19) 0.2918(8) 0.6109(17) 0.29(2) Uani 1 1 d DU
H64G H 0.7927 0.2754 0.5628 0.431 Uiso 1 1 calc R
H64H H 0.7915 0.2671 0.6512 0.431 Uiso 1 1 calc R
H64I H 0.8624 0.2995 0.6130 0.431 Uiso 1 1 calc R
O7 O 0.6555(10) 0.2127(6) 0.1476(7) 0.125(5) Uani 1 1 d .
C71 C 0.7331(17) 0.2018(11) 0.166(3) 0.42(5) Uani 1 1 d .
H71A H 0.7311 0.1725 0.2027 0.510 Uiso 1 1 calc R
H71B H 0.7525 0.2338 0.1927 0.510 Uiso 1 1 calc R
C72 C 0.7945(10) 0.1877(10) 0.1151(16) 0.182(15) Uani 1 1 d .
H72A H 0.8430 0.1801 0.1431 0.273 Uiso 1 1 calc R
H72B H 0.8039 0.2175 0.0807 0.273 Uiso 1 1 calc R
H72C H 0.7788 0.1558 0.0869 0.273 Uiso 1 1 calc R
C73 C 0.5847(16) 0.2173(12) 0.2047(14) 0.173(12) Uani 1 1 d .
H73A H 0.5773 0.1829 0.2312 0.207 Uiso 1 1 calc R
H73B H 0.5957 0.2455 0.2419 0.207 Uiso 1 1 calc R
C74 C 0.5167(12) 0.2300(9) 0.1638(13) 0.122(8) Uani 1 1 d .
H74A H 0.4716 0.2335 0.1977 0.183 Uiso 1 1 calc R
H74B H 0.5060 0.2016 0.1276 0.183 Uiso 1 1 calc R
H74C H 0.5249 0.2640 0.1375 0.183 Uiso 1 1 calc R
C81 C 0.8171(14) 0.6863(10) -0.1717(14) 0.138(9) Uiso 1 1 d .
C82 C 0.8465(18) 0.6779(12) -0.2435(18) 0.180(12) Uiso 1 1 d .
C83 C 0.8469(15) 0.7245(10) -0.3242(14) 0.136(9) Uiso 1 1 d .
C84 C 0.922(2) 0.7329(16) -0.383(2) 0.29(2) Uiso 1 1 d .

loop_
_atom_site_aniso_label
_atom_site_aniso_U_11
_atom_site_aniso_U_22
_atom_site_aniso_U_33
_atom_site_aniso_U_23
_atom_site_aniso_U_13
_atom_site_aniso_U_12
W1A 0.0115(2) 0.0200(3) 0.0167(2) 0.00014(17) 0.00074(17) 0.00168(19)
W2A 0.0149(2) 0.0154(2) 0.0187(2) 0.00116(18) 0.00269(18) 0.00143(19)
W3A 0.0196(3) 0.0145(2) 0.0234(2) -0.00177(18) 0.00248(19) -0.0001(2)
W4A 0.0190(3) 0.0193(3) 0.0222(2) 0.00507(18) 0.00064(19) 0.0022(2)
W5A 0.0173(2) 0.0186(2) 0.0206(2) -0.00088(19) -0.00509(18) 0.0009(2)
Zr6A 0.0136(6) 0.0200(6) 0.0299(6) 0.0040(5) 0.0010(4) 0.0031(5)
O1A 0.013(4) 0.028(5) 0.022(4) -0.007(3) 0.004(3) -0.001(3)
O2A 0.027(5) 0.018(4) 0.026(4) 0.010(3) 0.008(3) 0.002(4)
O3A 0.030(5) 0.019(4) 0.051(5) -0.014(4) -0.003(4) -0.001(4)
O4A 0.035(5) 0.025(5) 0.032(5) 0.017(4) 0.009(4) 0.007(4)
O5A 0.038(5) 0.024(5) 0.026(4) -0.008(3) -0.008(4) 0.002(4)
O6A 0.019(4) 0.020(4) 0.012(3) 0.001(3) 0.001(3) 0.000(3)
O12A 0.018(4) 0.026(5) 0.016(4) -0.003(3) 0.000(3) 0.005(4)
O13A 0.021(4) 0.027(5) 0.015(4) -0.003(3) -0.001(3) -0.006(4)
O14A 0.025(4) 0.020(4) 0.016(4) 0.003(3) 0.007(3) -0.005(4)
O15A 0.021(4) 0.023(4) 0.012(4) -0.002(3) 0.005(3) 0.005(3)
O23A 0.020(4) 0.027(4) 0.028(4) -0.001(3) 0.004(3) 0.000(3)
O25A 0.014(4) 0.012(4) 0.025(4) 0.002(3) -0.001(3) -0.001(3)
O26A 0.016(4) 0.012(4) 0.026(4) 0.000(3) 0.006(3) 0.000(3)
O34A 0.027(5) 0.018(5) 0.025(4) -0.001(3) -0.002(3) 0.002(4)
O36A 0.018(4) 0.018(4) 0.032(4) -0.005(3) 0.003(3) 0.002(3)
O45A 0.024(4) 0.023(4) 0.018(4) 0.000(3) -0.006(3) -0.001(3)
O46A 0.026(5) 0.022(5) 0.029(4) 0.003(4) -0.001(4) 0.005(4)
O56A 0.013(4) 0.028(5) 0.026(4) -0.003(3) -0.008(3) -0.003(3)
O61A 0.015(5) 0.030(5) 0.077(7) 0.017(5) 0.003(4) -0.003(4)
O62A 0.023(5) 0.032(6) 0.089(8) 0.004(5) -0.010(5) 0.009(4)
C1A 0.012(7) 0.084(12) 0.108(13) 0.053(10) 0.002(8) -0.008(7)
C2A 0.014(6) 0.039(8) 0.057(9) 0.011(7) 0.008(6) 0.006(6)
C3A 0.011(6) 0.045(9) 0.060(9) 0.003(7) -0.006(6) -0.001(6)
C4A 0.031(8) 0.042(9) 0.054(9) 0.003(7) -0.006(6) 0.026(7)
C5A 0.028(9) 0.037(10) 0.19(2) 0.035(11) 0.006(11) 0.019(7)
W1B 0.0135(2) 0.0213(3) 0.0157(2) 0.00127(17) -0.00128(17) -0.00357(19)
W2B 0.0157(2) 0.0157(2) 0.0149(2) 0.00266(18) -0.00122(17) -0.00128(19)
W3B 0.0176(2) 0.0149(2) 0.0152(2) -0.00060(17) 0.00091(17) -0.0012(2)
W4B 0.0173(2) 0.0181(2) 0.0146(2) 0.00360(17) -0.00098(17) -0.0006(2)
W5B 0.0219(3) 0.0171(2) 0.0162(2) -0.00198(18) 0.00339(18) -0.0002(2)
Zr6B 0.0103(5) 0.0200(6) 0.0186(5) 0.0030(4) -0.0001(4) -0.0028(5)
O1B 0.018(4) 0.041(5) 0.023(4) 0.004(4) -0.006(3) -0.008(4)
O2B 0.024(4) 0.031(5) 0.024(4) 0.016(4) 0.001(3) -0.002(4)
O3B 0.040(5) 0.020(4) 0.020(4) -0.011(3) 0.010(4) -0.001(4)
O4B 0.037(5) 0.024(5) 0.023(4) 0.008(3) 0.006(4) -0.005(4)
O5B 0.042(5) 0.032(5) 0.024(4) -0.010(4) 0.013(4) -0.003(4)
O6B 0.008(3) 0.011(4) 0.013(3) 0.003(3) -0.005(3) -0.004(3)
O12B 0.019(4) 0.027(5) 0.015(4) 0.003(3) -0.002(3) -0.008(4)
O13B 0.016(4) 0.010(4) 0.021(4) 0.000(3) 0.005(3) -0.001(3)
O14B 0.010(4) 0.017(4) 0.026(4) 0.004(3) -0.004(3) 0.001(3)
O15B 0.014(4) 0.027(5) 0.019(4) 0.000(3) 0.001(3) -0.002(3)
O23B 0.023(4) 0.020(4) 0.016(4) 0.004(3) -0.003(3) -0.002(3)
O25B 0.022(5) 0.019(5) 0.024(4) -0.002(3) 0.003(3) -0.003(4)
O26B 0.018(4) 0.020(4) 0.029(4) 0.007(3) -0.002(3) 0.000(3)
O34B 0.018(4) 0.022(5) 0.017(4) -0.003(3) -0.004(3) -0.003(3)
O36B 0.021(4) 0.023(4) 0.016(4) 0.001(3) 0.000(3) -0.012(3)
O45B 0.014(4) 0.024(4) 0.014(3) 0.004(3) 0.005(3) -0.003(3)
O46B 0.016(4) 0.015(4) 0.021(4) 0.008(3) -0.001(3) -0.001(3)
O56B 0.022(4) 0.029(5) 0.021(4) -0.005(3) 0.003(3) 0.004(4)
O61B 0.019(5) 0.043(6) 0.047(5) 0.006(4) -0.006(4) 0.001(4)
O62B 0.023(5) 0.034(5) 0.032(5) 0.002(4) 0.001(4) -0.012(4)
C1B 0.012(7) 0.068(11) 0.132(15) -0.009(11) 0.000(8) 0.008(7)
C2B 0.003(6) 0.068(10) 0.034(7) -0.011(7) 0.002(5) 0.010(6)
C3B 0.017(7) 0.058(10) 0.034(7) -0.015(6) 0.006(5) -0.023(7)
C4B 0.029(8) 0.048(9) 0.034(8) -0.004(6) -0.018(6) -0.015(7)
C5B 0.038(10) 0.049(10) 0.110(14) 0.004(10) 0.011(9) -0.023(8)
N1 0.025(5) 0.024(5) 0.031(5) 0.004(4) -0.002(4) -0.005(4)
C111 0.031(6) 0.025(6) 0.053(8) -0.005(6) -0.002(5) -0.002(4)
C112 0.047(8) 0.016(7) 0.096(12) 0.018(7) -0.023(7) -0.004(5)
C113 0.059(12) 0.052(11) 0.19(2) -0.037(12) -0.057(11) 0.013(8)
C114 0.093(17) 0.089(14) 0.25(3) -0.026(18) -0.118(17) 0.026(12)
C121 0.021(7) 0.024(6) 0.040(6) 0.005(5) 0.007(5) -0.002(4)
C122 0.071(11) 0.037(8) 0.033(6) 0.004(6) 0.002(6) -0.011(7)
C123 0.058(10) 0.032(7) 0.042(7) 0.003(6) 0.013(7) -0.003(6)
C124 0.088(13) 0.056(10) 0.040(7) 0.007(7) 0.015(8) -0.004(9)
C131 0.047(7) 0.010(5) 0.036(7) 0.002(4) 0.003(5) 0.004(5)
C132 0.039(8) 0.053(9) 0.090(12) 0.036(8) -0.013(6) 0.003(6)
C133 0.055(9) 0.056(10) 0.083(11) -0.005(9) -0.011(7) 0.011(7)
C134 0.124(16) 0.092(16) 0.073(12) -0.021(11) 0.024(10) -0.020(13)
C141 0.042(8) 0.029(7) 0.042(6) -0.005(5) 0.010(5) -0.008(5)
C142 0.034(7) 0.024(7) 0.051(6) 0.004(5) 0.011(6) -0.009(5)
C143 0.051(9) 0.032(7) 0.046(6) 0.009(5) 0.010(6) -0.009(6)
C144 0.066(10) 0.027(7) 0.059(8) 0.002(6) 0.025(7) 0.008(7)
N2 0.023(5) 0.020(5) 0.046(5) 0.002(4) -0.007(4) 0.004(4)
C211 0.041(7) 0.028(7) 0.065(10) 0.004(6) -0.012(6) -0.013(6)
C212 0.049(10) 0.058(11) 0.22(2) 0.053(13) 0.052(10) -0.005(7)
C213 0.049(10) 0.044(11) 0.39(4) -0.043(18) 0.065(13) 0.005(7)
C214 0.28(2) 0.089(17) 0.15(2) 0.050(15) -0.17(2) -0.099(19)
C221 0.034(8) 0.028(6) 0.050(7) 0.003(5) -0.013(6) -0.003(5)
C222 0.073(12) 0.036(8) 0.056(8) 0.002(6) -0.029(7) -0.013(7)
C223 0.100(14) 0.049(9) 0.058(9) 0.012(8) -0.048(9) -0.007(9)
C224 0.125(17) 0.074(13) 0.065(10) -0.018(9) -0.044(11) 0.027(11)
C231 0.051(7) 0.024(6) 0.054(8) -0.006(6) 0.018(6) 0.003(5)
C232 0.059(9) 0.024(7) 0.080(11) 0.016(7) 0.030(8) 0.006(6)
C233 0.084(12) 0.074(12) 0.117(15) 0.010(12) 0.074(12) 0.001(8)
C234 0.099(14) 0.093(14) 0.17(2) 0.019(16) 0.099(15) -0.008(11)
C241 0.040(8) 0.026(7) 0.028(5) 0.000(4) 0.008(5) 0.006(5)
C242 0.049(9) 0.030(7) 0.044(6) 0.005(5) -0.004(6) 0.014(6)
C243 0.069(11) 0.053(10) 0.040(7) 0.002(6) -0.001(6) 0.017(8)
C244 0.090(13) 0.043(9) 0.068(10) -0.001(7) -0.037(8) 0.005(8)
N3 0.039(6) 0.046(6) 0.041(6) 0.013(4) 0.026(5) 0.006(4)
C311 0.047(7) 0.047(9) 0.057(9) 0.016(6) 0.031(7) 0.019(6)
C312 0.052(10) 0.103(14) 0.083(12) 0.062(10) 0.025(8) 0.004(8)
C313 0.047(11) 0.21(3) 0.120(17) 0.103(16) 0.042(11) 0.052(12)
C314 0.13(2) 0.078(15) 0.14(2) 0.014(12) 0.034(16) 0.034(13)
C321 0.036(6) 0.037(7) 0.034(7) 0.005(5) 0.017(5) 0.010(5)
C322 0.078(11) 0.058(10) 0.048(9) -0.017(7) 0.012(8) 0.009(7)
C323 0.053(9) 0.057(10) 0.056(9) -0.016(7) 0.001(7) 0.010(6)
C324 0.098(15) 0.081(13) 0.137(17) -0.024(11) -0.071(14) 0.010(10)
C331 0.063(10) 0.054(9) 0.035(6) 0.007(5) 0.034(6) 0.023(7)
C332 0.051(9) 0.058(10) 0.053(8) 0.019(7) 0.008(7) 0.010(7)
C333 0.099(14) 0.091(13) 0.063(9) 0.042(9) 0.042(9) 0.028(10)
C334 0.068(13) 0.160(19) 0.104(15) 0.075(14) 0.002(11) 0.032(12)
C341 0.020(6) 0.054(7) 0.043(6) 0.007(5) 0.014(5) 0.006(5)
C342 0.020(7) 0.073(9) 0.068(9) 0.019(7) 0.005(6) -0.004(6)
C343 0.079(13) 0.071(10) 0.104(12) 0.018(9) 0.021(11) -0.031(9)
C344 0.140(19) 0.15(2) 0.081(11) -0.037(12) 0.016(12) -0.127(16)
N4 0.028(5) 0.045(6) 0.030(5) 0.003(4) -0.015(4) -0.008(4)
C411 0.043(8) 0.034(7) 0.027(5) 0.007(5) -0.016(5) -0.011(5)
C412 0.042(8) 0.063(9) 0.032(7) 0.001(6) -0.006(6) -0.015(6)
C413 0.079(11) 0.040(8) 0.054(8) 0.009(6) -0.006(8) -0.011(7)
C414 0.075(12) 0.060(10) 0.076(11) 0.011(8) 0.012(9) -0.015(8)
C421 0.035(6) 0.064(9) 0.016(6) 0.004(5) -0.015(5) 0.008(6)
C422 0.033(7) 0.054(8) 0.044(8) -0.006(6) -0.001(6) -0.007(5)
C423 0.049(9) 0.044(8) 0.058(9) -0.008(7) -0.018(7) 0.006(6)
C424 0.068(12) 0.062(11) 0.085(12) -0.026(9) -0.023(9) 0.006(8)
C431 0.039(7) 0.040(7) 0.040(7) 0.005(5) -0.011(6) -0.025(6)
C432 0.059(9) 0.059(9) 0.036(7) 0.011(6) -0.013(7) -0.026(7)
C433 0.050(9) 0.083(12) 0.044(8) 0.019(7) -0.005(7) -0.035(8)
C434 0.071(11) 0.094(13) 0.040(8) 0.019(8) -0.013(8) -0.042(9)
C441 0.034(7) 0.040(7) 0.031(6) 0.002(5) -0.009(5) -0.011(5)
C442 0.049(10) 0.063(11) 0.136(15) -0.035(10) -0.009(10) 0.013(7)
C443 0.101(14) 0.050(9) 0.084(11) -0.006(8) 0.046(10) -0.009(8)
C444 0.38(5) 0.16(3) 0.100(13) 0.024(15) 0.02(2) -0.06(3)
N5 0.030(5) 0.053(6) 0.024(5) -0.003(4) 0.008(4) 0.000(4)
C511 0.051(8) 0.044(7) 0.033(7) -0.006(5) 0.023(6) 0.008(6)
C512 0.041(8) 0.067(8) 0.058(9) 0.005(7) 0.002(7) 0.016(7)
C513 0.069(11) 0.056(8) 0.077(11) 0.025(7) 0.042(9) 0.029(8)
C514 0.072(12) 0.076(11) 0.108(14) 0.048(10) 0.033(10) 0.022(9)
C521 0.030(6) 0.070(8) 0.025(6) -0.008(5) 0.018(4) 0.004(5)
C522 0.024(6) 0.042(6) 0.043(7) 0.006(6) 0.010(5) 0.011(5)
C523 0.059(9) 0.047(7) 0.072(11) -0.001(7) -0.003(8) 0.003(7)
C524 0.053(10) 0.086(11) 0.074(11) -0.001(9) -0.003(8) -0.011(8)
C531 0.045(8) 0.042(7) 0.054(7) 0.006(5) 0.011(6) -0.003(5)
C532 0.069(11) 0.054(8) 0.063(10) -0.015(6) 0.007(8) 0.006(7)
C533 0.104(16) 0.042(9) 0.152(18) 0.018(9) 0.028(13) 0.020(9)
C534 0.25(3) 0.071(15) 0.25(3) 0.038(16) 0.12(3) 0.071(16)
C541 0.036(7) 0.067(9) 0.042(7) -0.018(6) 0.014(5) 0.003(6)
C542 0.041(9) 0.133(16) 0.067(10) -0.064(9) 0.024(6) -0.029(8)
C543 0.059(13) 0.21(2) 0.112(16) -0.065(15) -0.015(10) -0.037(14)
C544 0.061(14) 0.25(3) 0.117(18) -0.028(17) -0.017(12) -0.048(17)
N6 0.025(5) 0.065(6) 0.022(5) 0.009(4) -0.016(4) 0.004(4)
C611 0.037(7) 0.051(8) 0.036(6) 0.007(5) -0.018(5) -0.010(6)
C612 0.044(8) 0.054(9) 0.054(8) 0.003(6) -0.005(6) -0.018(7)
C613 0.077(11) 0.077(11) 0.051(9) 0.009(7) 0.026(8) -0.006(8)
C614 0.128(15) 0.070(11) 0.082(12) 0.003(9) 0.058(11) -0.026(10)
C621 0.033(6) 0.052(7) 0.033(6) -0.011(5) -0.017(5) 0.002(5)
C622 0.058(9) 0.067(8) 0.034(7) -0.014(5) -0.012(7) 0.007(6)
C623 0.057(10) 0.067(10) 0.058(9) -0.016(7) -0.017(7) 0.009(7)
C624 0.058(10) 0.081(11) 0.064(10) 0.001(7) -0.008(8) 0.014(8)
C631 0.033(6) 0.049(8) 0.036(7) 0.008(5) -0.012(5) 0.009(5)
C632 0.052(8) 0.078(11) 0.049(8) 0.012(7) -0.003(7) 0.003(8)
C633 0.053(8) 0.080(12) 0.072(10) 0.038(8) -0.004(8) 0.000(8)
C634 0.068(11) 0.114(15) 0.097(13) 0.053(11) 0.022(9) 0.023(10)
C641 0.029(7) 0.063(8) 0.030(6) -0.001(5) 0.000(5) 0.008(5)
C642 0.058(10) 0.053(9) 0.122(14) 0.035(7) -0.025(10) 0.024(7)
C643 0.28(3) 0.065(13) 0.098(15) 0.006(9) 0.094(16) 0.081(15)
C644 0.40(5) 0.10(2) 0.37(5) -0.04(2) 0.08(4) 0.12(3)
O7 0.134(13) 0.153(14) 0.087(10) 0.011(9) -0.003(9) -0.060(11)
C71 0.15(3) 0.12(2) 1.00(13) -0.12(4) -0.35(6) 0.07(2)
C72 0.031(11) 0.21(3) 0.30(4) 0.16(3) -0.028(17) -0.048(15)
C73 0.14(3) 0.25(4) 0.12(2) 0.01(2) 0.03(2) 0.02(2)
C74 0.080(17) 0.13(2) 0.16(2) 0.012(16) 0.014(15) -0.001(15)

loop_
_atom_type_symbol
_atom_type_description
_atom_type_scat_dispersion_real
_atom_type_scat_dispersion_imag
_atom_type_scat_source
C C 0.0033 0.0016 'International Tables Vol C Tables 4.2.6.8 and 6.1.1.4'
H H 0.0000 0.0000 'International Tables Vol C Tables 4.2.6.8 and 6.1.1.4'
N N 0.0061 0.0033 'International Tables Vol C Tables 4.2.6.8 and 6.1.1.4'
O O 0.0106 0.0060 'International Tables Vol C Tables 4.2.6.8 and 6.1.1.4'
Zr Zr -2.9673 0.5597 'International Tables Vol C Tables 4.2.6.8 and 6.1.1.4'
W W -0.8490 6.8722 'International Tables Vol C Tables 4.2.6.8 and 6.1.1.4'

loop_
_geom_angle_atom_site_label_1
_geom_angle_atom_site_label_2
_geom_angle_atom_site_label_3
_geom_angle
O1A W1A O6A 179.2(3)
O1A W1A O12A 104.3(3)
O1A W1A O13A 103.6(3)
O1A W1A O14A 104.0(3)
O1A W1A O15A 104.2(3)
O6A W1A O12A 76.4(3)
O6A W1A O13A 76.2(3)
O6A W1A O14A 75.2(3)
O6A W1A O15A 76.1(3)
O12A W1A O13A 87.4(3)
O12A W1A O14A 151.6(3)
O12A W1A O15A 86.0(3)
O13A W1A O14A 86.3(3)
O13A W1A O15A 152.3(3)
O14A W1A O15A 86.8(3)
O2A W2A O6A 178.9(3)
O2A W2A O12A 101.6(3)
O2A W2A O23A 103.8(3)
O2A W2A O25A 103.5(3)
O2A W2A O26A 102.9(3)
O6A W2A O12A 77.4(3)
O6A W2A O23A 76.3(3)
O6A W2A O25A 76.3(3)
O6A W2A O26A 78.1(3)
O12A W2A O23A 84.0(3)
O12A W2A O25A 85.3(3)
O12A W2A O26A 155.5(3)
O23A W2A O25A 152.1(3)
O23A W2A O26A 89.0(3)
O25A W2A O26A 90.3(3)
O3A W3A O6A 178.3(4)
O3A W3A O13A 101.3(3)
O3A W3A O23A 103.4(4)
O3A W3A O34A 103.6(4)
O3A W3A O36A 102.3(4)
O6A W3A O13A 77.4(3)
O6A W3A O23A 77.6(3)
O6A W3A O34A 75.3(3)
O6A W3A O36A 79.0(3)
O13A W3A O23A 85.2(3)
O13A W3A O34A 84.3(3)
O13A W3A O36A 156.3(3)
O23A W3A O34A 152.5(3)
O23A W3A O36A 90.5(3)
O34A W3A O36A 89.0(3)
O4A W4A O6A 177.4(4)
O4A W4A O14A 100.7(3)
O4A W4A O34A 103.6(4)
O4A W4A O45A 102.8(3)
O4A W4A O46A 104.3(4)
O6A W4A O14A 76.7(3)
O6A W4A O34A 76.7(3)
O6A W4A O45A 76.7(3)
O6A W4A O46A 78.3(3)
O14A W4A O34A 86.1(3)
O14A W4A O45A 83.4(3)
O14A W4A O46A 155.0(3)
O34A W4A O45A 153.0(3)
O34A W4A O46A 89.5(3)
O45A W4A O46A 89.6(3)
O5A W5A O6A 178.1(4)
O5A W5A O15A 101.3(3)
O5A W5A O25A 104.6(3)
O5A W5A O45A 102.1(3)
O5A W5A O56A 102.8(3)
O6A W5A O15A 77.4(3)
O6A W5A O25A 76.7(3)
O6A W5A O45A 76.5(3)
O6A W5A O56A 78.5(3)
O15A W5A O25A 84.6(3)
O15A W5A O45A 84.5(3)
O15A W5A O56A 155.9(3)
O25A W5A O45A 152.6(3)
O25A W5A O56A 90.0(3)
O45A W5A O56A 89.7(3)
O6A Zr6A O26A 73.0(3)
O6A Zr6A O36A 73.1(3)
O6A Zr6A O46A 72.7(3)
O6A Zr6A O56A 72.8(3)
O6A Zr6A O61A 143.6(3)
O6A Zr6A O62A 142.2(3)
O26A Zr6A O36A 82.8(3)
O26A Zr6A O46A 145.7(3)
O26A Zr6A O56A 86.8(3)
O26A Zr6A O61A 78.9(3)
O26A Zr6A O62A 132.4(3)
O36A Zr6A O46A 86.9(3)
O36A Zr6A O56A 145.9(3)
O36A Zr6A O61A 126.1(3)
O36A Zr6A O62A 82.5(3)
O46A Zr6A O56A 83.7(3)
O46A Zr6A O61A 132.0(3)
O46A Zr6A O62A 77.8(3)
O56A Zr6A O61A 83.0(3)
O56A Zr6A O62A 126.9(3)
O61A Zr6A O62A 74.2(3)
W1A O6A W2A 88.6(3)
W1A O6A W3A 88.8(3)
W1A O6A W4A 89.0(3)
W1A O6A W5A 89.0(3)
W1A O6A Zr6A 179.6(4)
W2A O6A W3A 89.0(2)
W2A O6A W4A 177.5(4)
W2A O6A W5A 89.9(3)
W2A O6A Zr6A 91.2(3)
W3A O6A W4A 90.6(3)
W3A O6A W5A 177.5(4)
W3A O6A Zr6A 90.9(3)
W4A O6A W5A 90.4(2)
W4A O6A Zr6A 91.2(3)
W5A O6A Zr6A 91.3(3)
W1A O12A W2A 117.6(4)
W1A O13A W3A 117.6(3)
W1A O14A W4A 119.0(4)
W1A O15A W5A 117.5(4)
W2A O23A W3A 117.0(4)
W2A O25A W5A 117.1(4)
W2A O26A Zr6A 117.6(3)
W3A O34A W4A 117.4(4)
W3A O36A Zr6A 117.1(4)
W4A O45A W5A 116.3(3)
W4A O46A Zr6A 117.8(4)
W5A O56A Zr6A 117.4(3)
Zr6A O61A C2A 139.8(8)
Zr6A O62A C4A 135.1(10)
O61A C2A C1A 115.8(12)
O61A C2A C3A 123.0(12)
C1A C2A C3A 121.2(12)
C2A C3A C4A 120.9(12)
O62A C4A C3A 125.9(13)
O62A C4A C5A 113.0(14)
C3A C4A C5A 121.0(12)
O1B W1B O6B 178.4(4)
O1B W1B O12B 105.0(3)
O1B W1B O13B 102.4(3)
O1B W1B O14B 103.1(3)
O1B W1B O15B 105.8(3)
O6B W1B O12B 75.6(3)
O6B W1B O13B 76.1(3)
O6B W1B O14B 76.2(3)
O6B W1B O15B 75.7(3)
O12B W1B O13B 86.9(3)
O12B W1B O14B 151.8(3)
O12B W1B O15B 85.9(3)
O13B W1B O14B 86.2(3)
O13B W1B O15B 151.8(3)
O14B W1B O15B 87.3(3)
O2B W2B O6B 178.5(3)
O2B W2B O12B 101.2(3)
O2B W2B O23B 102.9(3)
O2B W2B O25B 103.6(4)
O2B W2B O26B 103.8(3)
O6B W2B O12B 77.3(3)
O6B W2B O23B 76.9(3)
O6B W2B O25B 76.5(3)
O6B W2B O26B 77.7(3)
O12B W2B O23B 84.6(3)
O12B W2B O25B 84.6(3)
O12B W2B O26B 155.0(3)
O23B W2B O25B 152.9(3)
O23B W2B O26B 88.9(3)
O25B W2B O26B 90.5(3)
O3B W3B O6B 179.0(3)
O3B W3B O13B 101.7(3)
O3B W3B O23B 103.8(3)
O3B W3B O34B 103.5(3)
O3B W3B O36B 103.3(4)
O6B W3B O13B 77.3(3)
O6B W3B O23B 76.2(3)
O6B W3B O34B 76.4(3)
O6B W3B O36B 77.7(3)
O13B W3B O23B 84.1(3)
O13B W3B O34B 85.6(3)
O13B W3B O36B 155.0(3)
O23B W3B O34B 152.2(3)
O23B W3B O36B 89.5(3)
O34B W3B O36B 89.1(3)
O4B W4B O6B 177.5(3)
O4B W4B O14B 100.9(3)
O4B W4B O34B 104.3(4)
O4B W4B O45B 102.7(3)
O4B W4B O46B 103.8(3)
O6B W4B O14B 76.7(3)
O6B W4B O34B 76.1(3)
O6B W4B O45B 76.6(3)
O6B W4B O46B 78.6(3)
O14B W4B O34B 84.5(3)
O14B W4B O45B 84.9(3)
O14B W4B O46B 155.3(3)
O34B W4B O45B 152.4(3)
O34B W4B O46B 90.4(3)
O45B W4B O46B 88.7(3)
O5B W5B O6B 178.3(3)
O5B W5B O15B 101.3(4)
O5B W5B O25B 103.2(4)
O5B W5B O45B 103.7(3)
O5B W5B O56B 103.9(4)
O6B W5B O15B 77.2(3)
O6B W5B O25B 76.0(3)
O6B W5B O45B 77.0(3)
O6B W5B O56B 77.6(3)
O15B W5B O25B 84.7(3)
O15B W5B O45B 84.5(3)
O15B W5B O56B 154.8(3)
O25B W5B O45B 152.5(3)
O25B W5B O56B 89.7(3)
O45B W5B O56B 89.4(3)
O6B Zr6B O26B 72.1(3)
O6B Zr6B O36B 73.8(3)
O6B Zr6B O46B 73.5(3)
O6B Zr6B O56B 72.8(3)
O6B Zr6B O61B 143.5(3)
O6B Zr6B O62B 142.6(3)
O26B Zr6B O36B 83.2(3)
O26B Zr6B O46B 145.6(3)
O26B Zr6B O56B 86.5(3)
O26B Zr6B O61B 79.5(3)
O26B Zr6B O62B 133.7(3)
O36B Zr6B O46B 88.2(3)
O36B Zr6B O56B 146.6(3)
O36B Zr6B O61B 125.5(3)
O36B Zr6B O62B 82.4(3)
O46B Zr6B O56B 82.6(3)
O46B Zr6B O61B 130.9(3)
O46B Zr6B O62B 77.4(3)
O56B Zr6B O61B 83.2(3)
O56B Zr6B O62B 126.0(3)
O61B Zr6B O62B 73.9(3)
W1B O6B W2B 89.0(2)
W1B O6B W3B 88.5(3)
W1B O6B W4B 88.3(3)
W1B O6B W5B 88.8(2)
W1B O6B Zr6B 178.8(4)
W2B O6B W3B 90.0(2)
W2B O6B W4B 177.4(4)
W2B O6B W5B 90.8(3)
W2B O6B Zr6B 92.0(3)
W3B O6B W4B 89.9(3)
W3B O6B W5B 177.1(4)
W3B O6B Zr6B 91.0(3)
W4B O6B W5B 89.2(2)
W4B O6B Zr6B 90.6(3)
W5B O6B Zr6B 91.7(3)
W1B O12B W2B 118.1(4)
W1B O13B W3B 118.1(3)
W1B O14B W4B 118.7(3)
W1B O15B W5B 118.3(4)
W2B O23B W3B 116.9(3)
W2B O25B W5B 116.7(4)
W2B O26B Zr6B 118.1(4)
W3B O34B W4B 117.5(4)
W3B O36B Zr6B 117.4(4)
W4B O45B W5B 117.2(3)
W4B O46B Zr6B 117.2(3)
W5B O56B Zr6B 117.9(4)
Zr6B O61B C2B 134.9(9)
Zr6B O62B C4B 136.5(9)
O61B C2B C1B 115.9(13)
O61B C2B C3B 124.7(12)
C1B C2B C3B 119.4(12)
C2B C3B C4B 121.5(12)
O62B C4B C3B 124.4(14)
O62B C4B C5B 116.2(14)
C3B C4B C5B 119.5(13)
C111 N1 C121 111.4(7)
C111 N1 C131 108.4(7)
C111 N1 C141 111.4(8)
C121 N1 C131 109.6(7)
C121 N1 C141 106.0(7)
C131 N1 C141 110.0(8)
N1 C111 C112 115.5(8)
C111 C112 C113 110.0(9)
C112 C113 C114 112.2(11)
N1 C121 C122 116.2(8)
C121 C122 C123 114.3(9)
C122 C123 C124 115.3(10)
N1 C131 C132 115.9(8)
C131 C132 C133 113.9(11)
C132 C133 C134 113.1(12)
N1 C141 C142 115.2(8)
C141 C142 C143 111.0(8)
C142 C143 C144 113.2(9)
C211 N2 C221 113.1(8)
C211 N2 C231 107.1(8)
C211 N2 C241 109.5(8)
C221 N2 C231 109.2(8)
C221 N2 C241 107.4(7)
C231 N2 C241 110.6(8)
N2 C211 C212 113.3(9)
C211 C212 C213 111.6(12)
C212 C213 C214 122.6(16)
N2 C221 C222 115.1(8)
C221 C222 C223 112.0(9)
C222 C223 C224 113.9(11)
N2 C231 C232 115.6(8)
C231 C232 C233 112.0(9)
C232 C233 C234 112.5(11)
N2 C241 C242 115.8(8)
C241 C242 C243 111.9(8)
C242 C243 C244 116.6(10)
C311 N3 C321 111.7(8)
C311 N3 C331 105.0(7)
C311 N3 C341 110.3(9)
C321 N3 C331 112.4(9)
C321 N3 C341 107.1(7)
C331 N3 C341 110.4(8)
N3 C311 C312 115.2(9)
C311 C312 C313 108.0(10)
C312 C313 C314 117.2(12)
N3 C321 C322 115.9(8)
C321 C322 C323 113.4(9)
C322 C323 C324 112.0(11)
N3 C331 C332 116.2(8)
C331 C332 C333 110.8(9)
C332 C333 C334 113.1(11)
N3 C341 C342 116.4(8)
C341 C342 C343 112.3(10)
C342 C343 C344 113.4(12)
C411 N4 C421 111.0(8)
C411 N4 C431 104.6(7)
C411 N4 C441 111.2(8)
C421 N4 C431 112.2(8)
C421 N4 C441 107.9(7)
C431 N4 C441 109.9(8)
N4 C411 C412 113.6(7)
C411 C412 C413 110.5(8)
C412 C413 C414 113.7(11)
N4 C421 C422 115.8(8)
C421 C422 C423 112.1(9)
C422 C423 C424 112.9(10)
N4 C431 C432 113.9(8)
C431 C432 C433 111.2(8)
C432 C433 C434 116.3(10)
N4 C441 C442 117.5(9)
C441 C442 C443 113.7(11)
C442 C443 C444 119.3(14)
C511 N5 C521 111.7(8)
C511 N5 C531 106.7(7)
C511 N5 C541 112.1(8)
C521 N5 C531 110.0(8)
C521 N5 C541 106.4(7)
C531 N5 C541 110.1(8)
N5 C511 C512 116.5(8)
C511 C512 C513 113.0(9)
C512 C513 C514 109.4(11)
N5 C521 C522 117.4(8)
C521 C522 C523 114.2(9)
C522 C523 C524 112.3(10)
N5 C531 C532 116.3(9)
C531 C532 C533 108.8(10)
C532 C533 C534 112.0(13)
N5 C541 C542 115.0(8)
C541 C542 C543 112.1(11)
C542 C543 C544 112.6(14)
C611 N6 C621 109.9(8)
C611 N6 C631 106.6(7)
C611 N6 C641 110.3(8)
C621 N6 C631 111.4(8)
C621 N6 C641 107.2(7)
C631 N6 C641 111.4(8)
N6 C611 C612 114.8(8)
C611 C612 C613 111.0(9)
C612 C613 C614 112.5(11)
N6 C621 C622 115.7(8)
C621 C622 C623 111.1(9)
C622 C623 C624 114.2(11)
N6 C631 C632 114.2(8)
C631 C632 C633 112.3(9)
C632 C633 C634 113.9(10)
N6 C641 C642 119.1(9)
C641 C642 C643 108.5(10)
C642 C643 C644 116.6(16)
C71 O7 C73 126(3)
O7 C71 C72 126(4)
O7 C73 C74 107(2)
C81 C82 C83 129(3)
C82 C83 C84 125(2)

loop_
_geom_bond_atom_site_label_1
_geom_bond_atom_site_label_2
_geom_bond_distance
W1A O1A 1.702(7)
W1A O6A 2.411(8)
W1A O12A 1.920(7)
W1A O13A 1.924(7)
W1A O14A 1.905(7)
W1A O15A 1.916(7)
W2A O2A 1.721(7)
W2A O6A 2.344(8)
W2A O12A 1.961(7)
W2A O23A 1.954(7)
W2A O25A 1.927(7)
W2A O26A 1.856(7)
W3A O3A 1.695(8)
W3A O6A 2.337(8)
W3A O13A 1.958(7)
W3A O23A 1.892(7)
W3A O34A 1.967(8)
W3A O36A 1.838(8)
W4A O4A 1.694(7)
W4A O6A 2.321(8)
W4A O14A 1.944(8)
W4A O34A 1.909(8)
W4A O45A 1.933(7)
W4A O46A 1.846(8)
W5A O5A 1.715(7)
W5A O6A 2.321(8)
W5A O15A 1.966(7)
W5A O25A 1.936(7)
W5A O45A 1.946(7)
W5A O56A 1.852(7)
Zr6A O6A 2.385(8)
Zr6A O26A 2.092(7)
Zr6A O36A 2.105(8)
Zr6A O46A 2.079(8)
Zr6A O56A 2.085(7)
Zr6A O61A 2.187(8)
Zr6A O62A 2.224(9)
O61A C2A 1.265(13)
O62A C4A 1.269(15)
C1A C2A 1.491(17)
C2A C3A 1.391(19)
C3A C4A 1.41(2)
C4A C5A 1.556(19)
W1B O1B 1.726(8)
W1B O6B 2.421(8)
W1B O12B 1.908(7)
W1B O13B 1.909(7)
W1B O14B 1.898(7)
W1B O15B 1.917(7)
W2B O2B 1.732(7)
W2B O6B 2.312(7)
W2B O12B 1.963(7)
W2B O23B 1.927(7)
W2B O25B 1.938(7)
W2B O26B 1.842(8)
W3B O3B 1.711(7)
W3B O6B 2.336(7)
W3B O13B 1.961(7)
W3B O23B 1.931(7)
W3B O34B 1.941(7)
W3B O36B 1.876(8)
W4B O4B 1.721(7)
W4B O6B 2.353(7)
W4B O14B 1.966(7)
W4B O34B 1.933(7)
W4B O45B 1.924(7)
W4B O46B 1.831(7)
W5B O5B 1.698(8)
W5B O6B 2.331(7)
W5B O15B 1.954(7)
W5B O25B 1.943(7)
W5B O45B 1.930(7)
W5B O56B 1.854(8)
Zr6B O6B 2.369(8)
Zr6B O26B 2.082(7)
Zr6B O36B 2.051(8)
Zr6B O46B 2.098(7)
Zr6B O56B 2.081(7)
Zr6B O61B 2.182(8)
Zr6B O62B 2.188(8)
O61B C2B 1.283(14)
O62B C4B 1.260(15)
C1B C2B 1.527(17)
C2B C3B 1.38(2)
C3B C4B 1.34(2)
C4B C5B 1.51(2)
N1 C111 1.516(9)
N1 C121 1.516(9)
N1 C131 1.522(9)
N1 C141 1.525(9)
C111 C112 1.502(10)
C112 C113 1.520(11)
C113 C114 1.481(12)
C121 C122 1.514(10)
C122 C123 1.489(10)
C123 C124 1.494(11)
C131 C132 1.502(11)
C132 C133 1.478(11)
C133 C134 1.508(12)
C141 C142 1.520(10)
C142 C143 1.512(10)
C143 C144 1.495(10)
N2 C211 1.526(10)
N2 C221 1.513(9)
N2 C231 1.530(9)
N2 C241 1.520(9)
C211 C212 1.518(12)
C212 C213 1.466(12)
C213 C214 1.436(13)
C221 C222 1.517(10)
C222 C223 1.500(11)
C223 C224 1.510(11)
C231 C232 1.490(10)
C232 C233 1.504(11)
C233 C234 1.506(12)
C241 C242 1.508(10)
C242 C243 1.494(11)
C243 C244 1.479(11)
N3 C311 1.536(10)
N3 C321 1.513(10)
N3 C331 1.530(9)
N3 C341 1.513(10)
C311 C312 1.513(11)
C312 C313 1.517(12)
C313 C314 1.431(12)
C321 C322 1.516(10)
C322 C323 1.497(11)
C323 C324 1.526(11)
C331 C332 1.520(11)
C332 C333 1.498(11)
C333 C334 1.516(12)
C341 C342 1.504(10)
C342 C343 1.498(12)
C343 C344 1.470(12)
N4 C411 1.532(9)
N4 C421 1.515(9)
N4 C431 1.535(9)
N4 C441 1.510(9)
C411 C412 1.518(10)
C412 C413 1.485(11)
C413 C414 1.509(11)
C421 C422 1.527(10)
C422 C423 1.501(11)
C423 C424 1.508(11)
C431 C432 1.533(10)
C432 C433 1.509(11)
C433 C434 1.464(11)
C441 C442 1.501(11)
C442 C443 1.489(11)
C443 C444 1.522(13)
N5 C511 1.503(9)
N5 C521 1.527(9)
N5 C531 1.519(10)
N5 C541 1.513(10)
C511 C512 1.508(10)
C512 C513 1.507(11)
C513 C514 1.518(12)
C521 C522 1.512(10)
C522 C523 1.507(11)
C523 C524 1.506(11)
C531 C532 1.519(11)
C532 C533 1.515(12)
C533 C534 1.496(12)
C541 C542 1.509(11)
C542 C543 1.504(12)
C543 C544 1.479(13)
N6 C611 1.530(9)
N6 C621 1.524(9)
N6 C631 1.516(10)
N6 C641 1.509(9)
C611 C612 1.513(10)
C612 C613 1.526(11)
C613 C614 1.507(12)
C621 C622 1.511(10)
C622 C623 1.532(11)
C623 C624 1.508(12)
C631 C632 1.528(10)
C632 C633 1.504(11)
C633 C634 1.508(11)
C641 C642 1.515(11)
C642 C643 1.541(13)
C643 C644 1.492(13)
O7 C71 1.38(2)
O7 C73 1.58(2)
C71 C72 1.42(5)
C73 C74 1.40(3)
C81 C82 1.40(3)
C82 C83 1.86(4)
C83 C84 1.66(4)
